data_4021267
loop_
_publ_author_name
'Seiichiro Higashiya'
'Woo Jin Chung'
'Dong Sung Lim'
'Silvana C. Ngo'
'William H. Kelly IV'
'Paul J. Toscano'
'John T. Welch'

_publ_section_title
;
 Synthesis of Mono- and Difluoroacetyltrialkylsilanes
 and the Corresponding Enol Silyl Ethers
;
_journal_name_full 'Journal of Organic Chemistry'
_journal_page_first 6323
_journal_page_last 6328
_journal_paper_doi 10.1021/jo049551o
_journal_volume 69
_journal_year 2004
_chemical_formula_moiety 'C38 H30 F2 O Si2'
_chemical_formula_sum 'C38 H30 F2 O Si2'
_chemical_formula_weight 596.80
_space_group_IT_number 2
_symmetry_cell_setting triclinic
_symmetry_space_group_name_Hall '-P 1'
_symmetry_space_group_name_H-M 'P -1'
_cell_angle_alpha 82.38(2)
_cell_angle_beta 87.18(2)
_cell_angle_gamma 70.740(2)
_cell_formula_units_Z 2
_cell_length_a 9.253(2)
_cell_length_b 9.381(2)
_cell_length_c 19.812(5)
_cell_measurement_temperature 296(2)
_cell_volume 1609.1(6)
_diffrn_ambient_temperature 296(2)
_exptl_crystal_density_diffrn 1.232
_cod_database_code 4021267

loop_
_symmetry_equiv_pos_as_xyz
'x, y, z'
'-x, -y, -z'

loop_
_atom_site_label
_atom_site_type_symbol
_atom_site_fract_x
_atom_site_fract_y
_atom_site_fract_z
_atom_site_U_iso_or_equiv
_atom_site_adp_type
_atom_site_occupancy
_atom_site_symmetry_multiplicity
_atom_site_calc_flag
_atom_site_refinement_flags
_atom_site_disorder_assembly
_atom_site_disorder_group
Si1 Si 0.35320(7) 0.97792(7) 0.86014(3) 0.03976(16) Uani 1 1 d . . .
Si2 Si 0.37864(7) 0.84189(7) 0.66278(3) 0.03803(16) Uani 1 1 d . . .
O1 O 0.33173(16) 0.83785(16) 0.74476(7) 0.0428(4) Uani 1 1 d . . .
F1 F 0.03951(15) 1.04544(16) 0.71064(7) 0.0639(4) Uani 1 1 d . . .
F2 F 0.03910(16) 1.16204(18) 0.79713(7) 0.0753(5) Uani 1 1 d . . .
C1 C 0.2576(2) 0.9576(2) 0.78159(10) 0.0400(5) Uani 1 1 d . . .
C2 C 0.1208(3) 1.0479(3) 0.76359(11) 0.0483(6) Uani 1 1 d . . .
C3 C 0.2640(3) 0.9013(2) 0.93692(11) 0.0442(5) Uani 1 1 d . . .
C4 C 0.1380(3) 0.8545(3) 0.93245(12) 0.0520(6) Uani 1 1 d . . .
H4 H 0.0949 0.8631 0.8901 0.080 Uiso 1 1 calc R . .
C5 C 0.0749(3) 0.7956(3) 0.98929(15) 0.0694(8) Uani 1 1 d . . .
H5 H -0.0090 0.7639 0.9849 0.080 Uiso 1 1 calc R . .
C6 C 0.1353(4) 0.7838(3) 1.05180(15) 0.0773(9) Uani 1 1 d . . .
H6 H 0.0915 0.7457 1.0902 0.080 Uiso 1 1 calc R . .
C7 C 0.2606(4) 0.8281(4) 1.05825(14) 0.0796(9) Uani 1 1 d . . .
H7 H 0.3025 0.8188 1.1010 0.080 Uiso 1 1 calc R . .
C8 C 0.3244(3) 0.8863(3) 1.00144(12) 0.0649(7) Uani 1 1 d . . .
H8 H 0.4094 0.9160 1.0063 0.080 Uiso 1 1 calc R . .
C9 C 0.3312(2) 1.1837(2) 0.85764(11) 0.0450(5) Uani 1 1 d . . .
C10 C 0.2981(3) 1.2606(3) 0.91497(12) 0.0547(6) Uani 1 1 d . . .
H10 H 0.2799 1.2101 0.9565 0.080 Uiso 1 1 calc R . .
C11 C 0.2918(3) 1.4108(3) 0.91102(15) 0.0703(8) Uani 1 1 d . . .
H11 H 0.2696 1.4602 0.9498 0.080 Uiso 1 1 calc R . .
C12 C 0.3179(3) 1.4871(3) 0.85056(17) 0.0759(8) Uani 1 1 d . . .
H12 H 0.3150 1.5877 0.8484 0.080 Uiso 1 1 calc R . .
C13 C 0.3482(4) 1.4158(3) 0.79341(16) 0.0748(8) Uani 1 1 d . . .
H13 H 0.3650 1.4681 0.7521 0.080 Uiso 1 1 calc R . .
C14 C 0.3539(3) 1.2665(3) 0.79652(13) 0.0626(7) Uani 1 1 d . . .
H14 H 0.3733 1.2198 0.7569 0.080 Uiso 1 1 calc R . .
C15 C 0.5609(2) 0.8633(3) 0.85534(11) 0.0448(5) Uani 1 1 d . . .
C16 C 0.6625(3) 0.9164(3) 0.81417(14) 0.0646(7) Uani 1 1 d . . .
H16 H 0.6272 1.0131 0.7899 0.080 Uiso 1 1 calc R . .
C17 C 0.8142(3) 0.8301(4) 0.80814(18) 0.0865(10) Uani 1 1 d . . .
H17 H 0.8789 0.8678 0.7791 0.080 Uiso 1 1 calc R . .
C18 C 0.8694(3) 0.6907(5) 0.8444(2) 0.0908(11) Uani 1 1 d . . .
H18 H 0.9719 0.6328 0.8407 0.080 Uiso 1 1 calc R . .
C19 C 0.7736(4) 0.6358(4) 0.88625(17) 0.0847(9) Uani 1 1 d . . .
H19 H 0.8115 0.5404 0.9115 0.080 Uiso 1 1 calc R . .
C20 C 0.6205(3) 0.7206(3) 0.89158(14) 0.0641(7) Uani 1 1 d . . .
H20 H 0.5565 0.6808 0.9201 0.080 Uiso 1 1 calc R . .
C21 C 0.5586(2) 0.6793(2) 0.65874(12) 0.0437(5) Uani 1 1 d . . .
C22 C 0.6360(3) 0.5934(3) 0.71607(14) 0.0622(7) Uani 1 1 d . . .
H22 H 0.6008 0.6203 0.7589 0.080 Uiso 1 1 calc R . .
C23 C 0.7653(3) 0.4679(3) 0.71080(17) 0.0779(9) Uani 1 1 d . . .
H23 H 0.8156 0.4112 0.7500 0.080 Uiso 1 1 calc R . .
C24 C 0.8191(3) 0.4271(3) 0.64853(18) 0.0722(8) Uani 1 1 d . . .
H24 H 0.9054 0.3423 0.6453 0.080 Uiso 1 1 calc R . .
C25 C 0.7467(3) 0.5104(3) 0.59113(16) 0.0667(8) Uani 1 1 d . . .
H25 H 0.7844 0.4833 0.5486 0.080 Uiso 1 1 calc R . .
C26 C 0.6177(3) 0.6349(3) 0.59584(13) 0.0561(6) Uani 1 1 d . . .
H26 H 0.5690 0.6908 0.5562 0.080 Uiso 1 1 calc R . .
C27 C 0.4056(3) 1.0275(3) 0.63173(11) 0.0442(5) Uani 1 1 d . . .
C28 C 0.2816(3) 1.1567(3) 0.61164(12) 0.0570(6) Uani 1 1 d . . .
H28 H 0.1854 1.1476 0.6077 0.080 Uiso 1 1 calc R . .
C29 C 0.2995(5) 1.2979(3) 0.59747(15) 0.0809(9) Uani 1 1 d . . .
H29 H 0.2153 1.3830 0.5846 0.080 Uiso 1 1 calc R . .
C30 C 0.4399(5) 1.3134(4) 0.60218(16) 0.0920(11) Uani 1 1 d . . .
H30 H 0.4513 1.4089 0.5929 0.080 Uiso 1 1 calc R . .
C31 C 0.5634(4) 1.1884(4) 0.62045(16) 0.0868(10) Uani 1 1 d . . .
H31 H 0.6593 1.1990 0.6230 0.080 Uiso 1 1 calc R . .
C32 C 0.5478(3) 1.0459(3) 0.63520(13) 0.0626(7) Uani 1 1 d . . .
H32 H 0.6333 0.9617 0.6475 0.080 Uiso 1 1 calc R . .
C33 C 0.2256(2) 0.8096(2) 0.61565(11) 0.0424(5) Uani 1 1 d . . .
C34 C 0.2117(3) 0.8435(3) 0.54515(12) 0.0561(6) Uani 1 1 d . . .
H34 H 0.2787 0.8864 0.5206 0.080 Uiso 1 1 calc R . .
C35 C 0.0990(3) 0.8142(3) 0.51105(14) 0.0696(8) Uani 1 1 d . . .
H35 H 0.0918 0.8364 0.4639 0.080 Uiso 1 1 calc R . .
C36 C -0.0009(3) 0.7531(3) 0.54622(17) 0.0744(8) Uani 1 1 d . . .
H36 H -0.0768 0.7346 0.5231 0.080 Uiso 1 1 calc R . .
C37 C 0.0098(3) 0.7189(3) 0.61522(17) 0.0733(8) Uani 1 1 d . . .
H37 H -0.0588 0.6773 0.6392 0.080 Uiso 1 1 calc R . .
C38 C 0.1221(3) 0.7458(3) 0.64938(14) 0.0573(6) Uani 1 1 d . . .
H38 H 0.1289 0.7207 0.6964 0.080 Uiso 1 1 calc R . .

loop_
_atom_site_aniso_label
_atom_site_aniso_U_11
_atom_site_aniso_U_22
_atom_site_aniso_U_33
_atom_site_aniso_U_23
_atom_site_aniso_U_13
_atom_site_aniso_U_12
Si1 0.0448(3) 0.0389(3) 0.0346(3) -0.0042(2) 0.0007(3) -0.0126(3)
Si2 0.0400(3) 0.0363(3) 0.0381(3) -0.0077(2) -0.0001(2) -0.0117(3)
O1 0.0503(9) 0.0360(8) 0.0393(8) -0.0058(6) -0.0006(7) -0.0099(7)
F1 0.0563(8) 0.0704(10) 0.0548(9) -0.0081(7) -0.0162(7) -0.0047(7)
F2 0.0614(9) 0.0775(11) 0.0634(9) -0.0263(8) -0.0026(7) 0.0161(8)
C1 0.0427(12) 0.0385(12) 0.0356(11) -0.0025(9) 0.0029(9) -0.0101(10)
C2 0.0475(13) 0.0501(14) 0.0394(13) -0.0072(10) -0.0022(10) -0.0045(11)
C3 0.0512(13) 0.0409(12) 0.0376(12) -0.0053(10) 0.0042(10) -0.0116(10)
C4 0.0578(15) 0.0462(13) 0.0526(14) -0.0084(11) 0.0080(12) -0.0182(12)
C5 0.0791(19) 0.0583(17) 0.077(2) -0.0143(15) 0.0271(16) -0.0319(15)
C6 0.116(3) 0.0537(17) 0.0577(19) -0.0072(14) 0.0392(18) -0.0265(17)
C7 0.119(3) 0.080(2) 0.0378(15) -0.0014(14) 0.0016(16) -0.032(2)
C8 0.0802(19) 0.0733(18) 0.0443(15) -0.0003(13) -0.0044(13) -0.0315(15)
C9 0.0481(13) 0.0415(12) 0.0430(13) -0.0045(10) -0.0001(10) -0.0119(10)
C10 0.0621(15) 0.0500(15) 0.0483(14) -0.0114(12) 0.0014(12) -0.0115(12)
C11 0.083(2) 0.0531(17) 0.073(2) -0.0263(15) -0.0022(15) -0.0122(14)
C12 0.090(2) 0.0409(15) 0.096(2) -0.0117(16) -0.0056(18) -0.0186(15)
C13 0.103(2) 0.0485(16) 0.0703(19) 0.0046(14) 0.0052(17) -0.0271(16)
C14 0.089(2) 0.0488(15) 0.0493(15) -0.0060(12) 0.0089(13) -0.0236(14)
C15 0.0449(12) 0.0482(13) 0.0424(13) -0.0087(10) -0.0035(10) -0.0151(11)
C16 0.0537(15) 0.0677(18) 0.0742(18) -0.0109(14) 0.0076(13) -0.0225(13)
C17 0.0527(18) 0.111(3) 0.104(3) -0.026(2) 0.0181(17) -0.0351(19)
C18 0.0430(16) 0.111(3) 0.109(3) -0.037(2) -0.0078(18) -0.0022(18)
C19 0.075(2) 0.069(2) 0.086(2) -0.0042(17) -0.0215(18) 0.0094(17)
C20 0.0599(16) 0.0575(17) 0.0640(17) -0.0012(13) -0.0030(13) -0.0064(13)
C21 0.0410(12) 0.0407(12) 0.0522(14) -0.0127(10) 0.0011(10) -0.0147(10)
C22 0.0611(16) 0.0545(16) 0.0594(16) -0.0113(13) -0.0038(13) -0.0012(13)
C23 0.0699(19) 0.0577(18) 0.087(2) -0.0015(16) -0.0135(16) 0.0041(14)
C24 0.0534(16) 0.0454(16) 0.110(3) -0.0207(16) 0.0091(17) -0.0025(13)
C25 0.0612(17) 0.0548(16) 0.083(2) -0.0279(15) 0.0180(15) -0.0128(14)
C26 0.0544(15) 0.0533(15) 0.0591(16) -0.0152(12) 0.0062(12) -0.0133(12)
C27 0.0580(14) 0.0443(13) 0.0350(12) -0.0093(10) 0.0071(10) -0.0226(11)
C28 0.0751(17) 0.0436(14) 0.0502(15) -0.0013(11) -0.0007(12) -0.0183(13)
C29 0.129(3) 0.0457(17) 0.0639(19) 0.0051(13) 0.0040(18) -0.0275(18)
C30 0.162(4) 0.068(2) 0.070(2) -0.0136(17) 0.026(2) -0.072(3)
C31 0.107(3) 0.105(3) 0.082(2) -0.026(2) 0.026(2) -0.079(2)
C32 0.0659(17) 0.0707(18) 0.0626(17) -0.0149(14) 0.0124(13) -0.0366(15)
C33 0.0443(12) 0.0345(11) 0.0471(13) -0.0117(10) -0.0026(10) -0.0082(10)
C34 0.0588(15) 0.0626(16) 0.0497(15) -0.0167(12) -0.0016(12) -0.0196(13)
C35 0.0781(19) 0.0752(19) 0.0568(17) -0.0237(14) -0.0163(15) -0.0188(16)
C36 0.0671(18) 0.074(2) 0.093(2) -0.0268(17) -0.0226(17) -0.0278(16)
C37 0.0689(18) 0.0717(19) 0.093(2) -0.0132(17) -0.0078(16) -0.0394(15)
C38 0.0614(15) 0.0557(15) 0.0612(16) -0.0042(12) -0.0081(13) -0.0278(13)

loop_
_geom_bond_atom_site_label_1
_geom_bond_atom_site_label_2
_geom_bond_distance
_geom_bond_site_symmetry_2
_geom_bond_publ_flag
Si1 C9 1.867(2) . ?
Si1 C3 1.868(2) . ?
Si1 C15 1.872(2) . ?
Si1 C1 1.889(2) . ?
Si2 O1 1.6591(15) . ?
Si2 C21 1.857(2) . ?
Si2 C33 1.860(2) . ?
Si2 C27 1.860(2) . ?
O1 C1 1.387(2) . ?
F1 C2 1.328(3) . ?
F2 C2 1.328(3) . ?
C1 C2 1.306(3) . ?
C3 C4 1.385(3) . ?
C3 C8 1.392(3) . ?
C4 C5 1.377(3) . ?
C5 C6 1.360(4) . ?
C6 C7 1.371(4) . ?
C7 C8 1.378(4) . ?
C9 C10 1.393(3) . ?
C9 C14 1.395(3) . ?
C10 C11 1.383(4) . ?
C11 C12 1.365(4) . ?
C12 C13 1.362(4) . ?
C13 C14 1.378(4) . ?
C15 C20 1.381(3) . ?
C15 C16 1.387(3) . ?
C16 C17 1.379(4) . ?
C17 C18 1.354(5) . ?
C18 C19 1.361(5) . ?
C19 C20 1.384(4) . ?
C21 C22 1.382(3) . ?
C21 C26 1.395(3) . ?
C22 C23 1.385(4) . ?
C23 C24 1.362(4) . ?
C24 C25 1.359(4) . ?
C25 C26 1.377(3) . ?
C27 C32 1.389(3) . ?
C27 C28 1.394(3) . ?
C28 C29 1.379(4) . ?
C29 C30 1.363(5) . ?
C30 C31 1.363(5) . ?
C31 C32 1.383(4) . ?
C33 C38 1.390(3) . ?
C33 C34 1.393(3) . ?
C34 C35 1.388(4) . ?
C35 C36 1.360(4) . ?
C36 C37 1.363(4) . ?
C37 C38 1.374(4) . ?

loop_
_cod_related_entry_id
_cod_related_entry_database
_cod_related_entry_code
1 ChemSpider 9459818
